data_2233099
loop_
_publ_author_name
'Suchetan, P. A.'
'Foro, Sabine'
'Gowda, B. Thimme'
'Prakash, M. Shet'

_publ_section_title
;
 4-Chloro-<i>N</i>-(3-methylbenzoyl)benzenesulfonamide monohydrate
;
_journal_coeditor_code BT5739
_journal_issue 1
_journal_name_full 'Acta Crystallographica Section E'
_journal_page_first o46
_journal_paper_doi 10.1107/S1600536811051932
_journal_volume 68
_journal_year 2012
_chemical_formula_iupac 'C14 H12 Cl N O3 S, H2 O'
_chemical_formula_moiety 'C14 H12 Cl N O3 S, H2 O'
_chemical_formula_sum 'C14 H14 Cl N O4 S'
_chemical_formula_weight 327.77
_chemical_name_systematic
;
4-Chloro-<i>N</i>-(3-methylbenzoyl)benzenesulfonamide monohydrate
;
_space_group_IT_number 61
_symmetry_cell_setting orthorhombic
_symmetry_space_group_name_Hall '-P 2ac 2ab'
_symmetry_space_group_name_H-M 'P b c a'
_atom_sites_solution_hydrogens geom
_atom_sites_solution_primary direct
_atom_sites_solution_secondary difmap
_audit_creation_method SHELXL-97
_cell_angle_alpha 90.00
_cell_angle_beta 90.00
_cell_angle_gamma 90.00
_cell_formula_units_Z 8
_cell_length_a 5.0148(6)
_cell_length_b 12.864(2)
_cell_length_c 46.314(5)
_cell_measurement_reflns_used 1913
_cell_measurement_temperature 293(2)
_cell_measurement_theta_max 27.82
_cell_measurement_theta_min 2.64
_cell_volume 2987.7(7)
_computing_cell_refinement
;
CrysAlis RED (Oxford Diffraction, 2009)
;
_computing_data_collection
;
CrysAlis CCD (Oxford Diffraction, 2009)
;
_computing_data_reduction
;
CrysAlis RED (Oxford Diffraction, 2009)
;
_computing_molecular_graphics 'PLATON (Spek, 2009)'
_computing_publication_material 'SHELXL97 (Sheldrick, 2008)'
_computing_structure_refinement 'SHELXL97 (Sheldrick, 2008)'
_computing_structure_solution 'SHELXS97 (Sheldrick, 2008)'
_diffrn_ambient_temperature 293(2)
_diffrn_measured_fraction_theta_full 0.986
_diffrn_measured_fraction_theta_max 0.986
_diffrn_measurement_device_type
;
Oxford Diffraction Xcalibur diffractometer
with a Sapphire CCD detector
;
_diffrn_measurement_method
;
Rotation method data acquisition using omega and phi
;
_diffrn_radiation_monochromator graphite
_diffrn_radiation_source 'fine-focus sealed tube'
_diffrn_radiation_type MoK\a
_diffrn_radiation_wavelength 0.71073
_diffrn_reflns_av_R_equivalents 0.0365
_diffrn_reflns_av_sigmaI/netI 0.0500
_diffrn_reflns_limit_h_max 6
_diffrn_reflns_limit_h_min -3
_diffrn_reflns_limit_k_max 15
_diffrn_reflns_limit_k_min -9
_diffrn_reflns_limit_l_max 55
_diffrn_reflns_limit_l_min -55
_diffrn_reflns_number 5972
_diffrn_reflns_theta_full 25.35
_diffrn_reflns_theta_max 25.35
_diffrn_reflns_theta_min 2.64
_diffrn_standards_decay_% 0
_diffrn_standards_number 0
_exptl_absorpt_coefficient_mu 0.409
_exptl_absorpt_correction_T_max 0.9758
_exptl_absorpt_correction_T_min 0.8340
_exptl_absorpt_correction_type multi-scan
_exptl_absorpt_process_details
;
(CrysAlis RED; Oxford Diffraction, 2009)
;
_exptl_crystal_colour colourless
_exptl_crystal_density_diffrn 1.457
_exptl_crystal_density_method 'not measured'
_exptl_crystal_description needle
_exptl_crystal_F_000 1360
_exptl_crystal_size_max 0.46
_exptl_crystal_size_mid 0.14
_exptl_crystal_size_min 0.06
_refine_diff_density_max 0.331
_refine_diff_density_min -0.340
_refine_ls_extinction_method none
_refine_ls_goodness_of_fit_ref 1.352
_refine_ls_hydrogen_treatment mixed
_refine_ls_matrix_type full
_refine_ls_number_parameters 200
_refine_ls_number_reflns 2684
_refine_ls_number_restraints 3
_refine_ls_restrained_S_all 1.352
_refine_ls_R_factor_all 0.1434
_refine_ls_R_factor_gt 0.1045
_refine_ls_shift/su_max 0.001
_refine_ls_shift/su_mean 0.000
_refine_ls_structure_factor_coef Fsqd
_refine_ls_weighting_details 'calc w=1/[\s^2^(Fo^2^)+(0.0000P)^2^+17.7362P] where P=(Fo^2^+2Fc^2^)/3'
_refine_ls_weighting_scheme calc
_refine_ls_wR_factor_gt 0.1718
_refine_ls_wR_factor_ref 0.1850
_reflns_number_gt 1959
_reflns_number_total 2684
_reflns_threshold_expression I>2sigma(I)
_cod_data_source_file bt5739.cif
_cod_data_source_block I
_cod_database_code 2233099
_cod_database_fobs_code 2233099

loop_
_symmetry_equiv_pos_as_xyz
'x, y, z'
'-x+1/2, -y, z+1/2'
'x+1/2, -y+1/2, -z'
'-x, y+1/2, -z+1/2'
'-x, -y, -z'
'x-1/2, y, -z-1/2'
'-x-1/2, y-1/2, z'
'x, -y-1/2, z-1/2'

loop_
_atom_site_type_symbol
_atom_site_label
_atom_site_fract_x
_atom_site_fract_y
_atom_site_fract_z
_atom_site_U_iso_or_equiv
_atom_site_adp_type
_atom_site_calc_flag
_atom_site_refinement_flags
_atom_site_occupancy
_atom_site_symmetry_multiplicity
C C1 0.3419(12) -0.0253(5) 0.07777(12) 0.0283(14) Uani d . 1 1
C C2 0.4759(15) 0.0400(6) 0.05920(14) 0.0469(19) Uani d . 1 1
H H2 0.4533 0.1117 0.0604 0.056 Uiso calc R 1 1
C C3 0.6448(16) -0.0027(6) 0.03877(15) 0.051(2) Uani d . 1 1
H H3 0.7378 0.0403 0.0262 0.061 Uiso calc R 1 1
C C4 0.6751(15) -0.1085(6) 0.03706(14) 0.0423(18) Uani d . 1 1
C C5 0.5420(15) -0.1736(6) 0.05504(14) 0.0437(18) Uani d . 1 1
H H5 0.5650 -0.2451 0.0536 0.052 Uiso calc R 1 1
C C6 0.3717(14) -0.1325(5) 0.07558(13) 0.0367(16) Uani d . 1 1
H H6 0.2776 -0.1764 0.0879 0.044 Uiso calc R 1 1
C C7 0.4414(13) -0.0406(5) 0.14890(13) 0.0323(15) Uani d . 1 1
C C8 0.6298(13) -0.0066(5) 0.17281(13) 0.0308(15) Uani d . 1 1
C C9 0.7972(13) -0.0844(5) 0.18361(13) 0.0335(16) Uani d . 1 1
H H9 0.7884 -0.1511 0.1759 0.040 Uiso calc R 1 1
C C10 0.9761(14) -0.0630(6) 0.20566(14) 0.0403(18) Uani d . 1 1
C C11 0.9834(16) 0.0360(7) 0.21646(15) 0.055(2) Uani d . 1 1
H H11 1.1054 0.0517 0.2309 0.066 Uiso calc R 1 1
C C12 0.8156(18) 0.1131(7) 0.20656(16) 0.059(2) Uani d . 1 1
H H12 0.8217 0.1791 0.2148 0.071 Uiso calc R 1 1
C C13 0.6372(16) 0.0924(5) 0.18426(14) 0.0437(18) Uani d . 1 1
H H13 0.5253 0.1441 0.1772 0.052 Uiso calc R 1 1
C C14 1.1601(16) -0.1458(7) 0.21706(17) 0.063(2) Uani d . 1 1
H H14A 1.2381 -0.1830 0.2012 0.075 Uiso calc R 1 1
H H14B 1.0610 -0.1933 0.2289 0.075 Uiso calc R 1 1
H H14C 1.2986 -0.1141 0.2283 0.075 Uiso calc R 1 1
N N1 0.3383(10) 0.0427(4) 0.13292(11) 0.0302(12) Uani d D 1 1
H H1N 0.429(11) 0.099(3) 0.1325(14) 0.036 Uiso d D 1 1
O O1 -0.0632(9) -0.0465(3) 0.11239(9) 0.0360(11) Uani d . 1 1
O O2 0.0653(10) 0.1296(3) 0.09642(10) 0.0441(13) Uani d . 1 1
O O3 0.3853(10) -0.1289(3) 0.14414(9) 0.0387(12) Uani d . 1 1
O O4 0.5930(12) 0.2319(4) 0.12531(16) 0.0649(17) Uani d D 1 1
H H41 0.533(17) 0.289(4) 0.1312(18) 0.078 Uiso d D 1 1
H H42 0.756(6) 0.234(7) 0.1210(18) 0.078 Uiso d D 1 1
Cl Cl1 0.8942(5) -0.1606(2) 0.01180(5) 0.0729(7) Uani d . 1 1
S S1 0.1393(3) 0.02651(13) 0.10489(3) 0.0315(4) Uani d . 1 1

loop_
_atom_site_aniso_label
_atom_site_aniso_U_11
_atom_site_aniso_U_22
_atom_site_aniso_U_33
_atom_site_aniso_U_12
_atom_site_aniso_U_13
_atom_site_aniso_U_23
C1 0.031(3) 0.027(3) 0.027(3) -0.002(3) -0.003(3) 0.006(3)
C2 0.056(5) 0.040(4) 0.045(4) -0.006(4) 0.008(4) -0.001(4)
C3 0.059(5) 0.051(5) 0.043(4) -0.020(4) 0.021(4) 0.001(4)
C4 0.043(4) 0.049(5) 0.035(4) -0.003(4) 0.004(3) -0.008(3)
C5 0.053(5) 0.035(4) 0.044(4) -0.001(4) 0.005(4) -0.004(3)
C6 0.042(4) 0.037(4) 0.031(3) -0.005(4) 0.005(3) 0.005(3)
C7 0.030(3) 0.037(4) 0.030(3) 0.002(3) 0.005(3) 0.002(3)
C8 0.035(4) 0.032(4) 0.026(3) -0.003(3) 0.004(3) -0.002(3)
C9 0.040(4) 0.032(4) 0.028(3) 0.000(3) 0.004(3) -0.001(3)
C10 0.036(4) 0.056(5) 0.029(3) -0.001(4) 0.001(3) 0.002(4)
C11 0.045(5) 0.087(7) 0.033(4) -0.009(5) -0.011(4) -0.010(4)
C12 0.072(6) 0.058(5) 0.048(5) -0.011(5) -0.004(5) -0.017(4)
C13 0.055(5) 0.038(4) 0.038(4) -0.001(4) -0.005(4) -0.009(3)
C14 0.045(5) 0.088(7) 0.055(5) 0.005(5) -0.008(4) 0.018(5)
N1 0.029(3) 0.028(3) 0.033(3) -0.006(3) -0.005(2) -0.002(2)
O1 0.032(2) 0.039(3) 0.037(2) -0.006(2) 0.002(2) -0.001(2)
O2 0.047(3) 0.030(3) 0.055(3) 0.012(2) -0.009(3) 0.004(2)
O3 0.050(3) 0.023(3) 0.043(3) -0.004(2) -0.012(2) -0.001(2)
O4 0.051(4) 0.036(3) 0.107(5) -0.003(3) -0.004(4) 0.009(3)
Cl1 0.0690(15) 0.0909(17) 0.0590(12) -0.0093(14) 0.0315(12) -0.0208(13)
S1 0.0309(8) 0.0296(8) 0.0338(8) 0.0019(8) -0.0033(7) 0.0031(8)

loop_
_atom_type_symbol
_atom_type_description
_atom_type_scat_dispersion_real
_atom_type_scat_dispersion_imag
_atom_type_scat_source
C C 0.0033 0.0016 'International Tables Vol C Tables 4.2.6.8 and 6.1.1.4'
H H 0.0000 0.0000 'International Tables Vol C Tables 4.2.6.8 and 6.1.1.4'
N N 0.0061 0.0033 'International Tables Vol C Tables 4.2.6.8 and 6.1.1.4'
O O 0.0106 0.0060 'International Tables Vol C Tables 4.2.6.8 and 6.1.1.4'
Cl Cl 0.1484 0.1585 'International Tables Vol C Tables 4.2.6.8 and 6.1.1.4'
S S 0.1246 0.1234 'International Tables Vol C Tables 4.2.6.8 and 6.1.1.4'

loop_
_geom_angle_atom_site_label_1
_geom_angle_atom_site_label_2
_geom_angle_atom_site_label_3
_geom_angle
C2 C1 C6 120.5(6)
C2 C1 S1 120.0(5)
C6 C1 S1 119.5(5)
C1 C2 C3 118.9(7)
C1 C2 H2 120.6
C3 C2 H2 120.6
C4 C3 C2 120.1(7)
C4 C3 H3 119.9
C2 C3 H3 119.9
C5 C4 C3 121.5(7)
C5 C4 Cl1 119.0(6)
C3 C4 Cl1 119.4(6)
C4 C5 C6 119.4(7)
C4 C5 H5 120.3
C6 C5 H5 120.3
C5 C6 C1 119.7(6)
C5 C6 H6 120.2
C1 C6 H6 120.2
O3 C7 N1 123.0(6)
O3 C7 C8 123.7(6)
N1 C7 C8 113.3(6)
C13 C8 C9 120.4(6)
C13 C8 C7 124.2(6)
C9 C8 C7 115.4(6)
C10 C9 C8 120.7(6)
C10 C9 H9 119.7
C8 C9 H9 119.7
C11 C10 C9 118.1(7)
C11 C10 C14 120.9(7)
C9 C10 C14 121.0(7)
C10 C11 C12 122.1(7)
C10 C11 H11 118.9
C12 C11 H11 118.9
C11 C12 C13 120.0(7)
C11 C12 H12 120.0
C13 C12 H12 120.0
C8 C13 C12 118.6(7)
C8 C13 H13 120.7
C12 C13 H13 120.7
C10 C14 H14A 109.5
C10 C14 H14B 109.5
H14A C14 H14B 109.5
C10 C14 H14C 109.5
H14A C14 H14C 109.5
H14B C14 H14C 109.5
C7 N1 S1 122.9(4)
C7 N1 H1N 118(4)
S1 N1 H1N 114(4)
H41 O4 H42 113(9)
O1 S1 O2 119.5(3)
O1 S1 N1 108.8(3)
O2 S1 N1 104.8(3)
O1 S1 C1 109.8(3)
O2 S1 C1 107.9(3)
N1 S1 C1 105.2(3)

loop_
_geom_bond_atom_site_label_1
_geom_bond_atom_site_label_2
_geom_bond_distance
C1 C2 1.377(9)
C1 C6 1.392(9)
C1 S1 1.747(6)
C2 C3 1.384(10)
C2 H2 0.9300
C3 C4 1.371(10)
C3 H3 0.9300
C4 C5 1.357(10)
C4 Cl1 1.739(7)
C5 C6 1.383(9)
C5 H5 0.9300
C6 H6 0.9300
C7 O3 1.192(7)
C7 N1 1.400(8)
C7 C8 1.520(9)
C8 C13 1.380(9)
C8 C9 1.398(9)
C9 C10 1.387(9)
C9 H9 0.9300
C10 C11 1.369(10)
C10 C14 1.505(10)
C11 C12 1.380(11)
C11 H11 0.9300
C12 C13 1.392(10)
C12 H12 0.9300
C13 H13 0.9300
C14 H14A 0.9600
C14 H14B 0.9600
C14 H14C 0.9600
N1 S1 1.651(5)
N1 H1N 0.86(2)
O1 S1 1.426(4)
O2 S1 1.432(5)
O4 H41 0.84(2)
O4 H42 0.84(2)

loop_
_geom_hbond_atom_site_label_D
_geom_hbond_atom_site_label_H
_geom_hbond_atom_site_label_A
_geom_hbond_site_symmetry_A
_geom_hbond_distance_DH
_geom_hbond_distance_HA
_geom_hbond_distance_DA
_geom_hbond_angle_DHA
N1 H1N O4 . 0.86(2) 1.93(2) 2.771(8) 169(6)
O4 H41 O1 7_665 0.84(2) 2.29(7) 2.916(7) 131(8)
O4 H41 O3 7_665 0.84(2) 2.42(6) 3.117(8) 140(8)
O4 H42 O2 1_655 0.84(2) 2.35(6) 3.022(8) 137(8)

loop_
_geom_torsion_atom_site_label_1
_geom_torsion_atom_site_label_2
_geom_torsion_atom_site_label_3
_geom_torsion_atom_site_label_4
_geom_torsion
C6 C1 C2 C3 -1.4(11)
S1 C1 C2 C3 177.0(6)
C1 C2 C3 C4 0.5(12)
C2 C3 C4 C5 0.2(13)
C2 C3 C4 Cl1 -178.5(6)
C3 C4 C5 C6 0.0(12)
Cl1 C4 C5 C6 178.6(5)
C4 C5 C6 C1 -0.8(11)
C2 C1 C6 C5 1.5(10)
S1 C1 C6 C5 -176.9(5)
O3 C7 C8 C13 -159.8(7)
N1 C7 C8 C13 19.9(9)
O3 C7 C8 C9 18.5(9)
N1 C7 C8 C9 -161.7(5)
C13 C8 C9 C10 -1.0(10)
C7 C8 C9 C10 -179.4(6)
C8 C9 C10 C11 0.1(10)
C8 C9 C10 C14 -179.0(6)
C9 C10 C11 C12 1.5(11)
C14 C10 C11 C12 -179.5(7)
C10 C11 C12 C13 -2.1(12)
C9 C8 C13 C12 0.5(11)
C7 C8 C13 C12 178.7(6)
C11 C12 C13 C8 1.0(12)
O3 C7 N1 S1 -2.9(9)
C8 C7 N1 S1 177.3(4)
C7 N1 S1 O1 46.8(6)
C7 N1 S1 O2 175.7(5)
C7 N1 S1 C1 -70.7(5)
C2 C1 S1 O1 153.9(5)
C6 C1 S1 O1 -27.6(6)
C2 C1 S1 O2 22.2(6)
C6 C1 S1 O2 -159.4(5)
C2 C1 S1 N1 -89.2(6)
C6 C1 S1 N1 89.2(6)

loop_
_cod_related_entry_id
_cod_related_entry_database
_cod_related_entry_code
1 ChemSpider 30657305
